data_7123030
loop_
_publ_author_name
'Vrana, Jan'
'Holub, Josef'
'Samsonov, Maksim Andreevich'
'Ruzickova, Zdenka'
'Fanfrlik, Jindrich'
'Hnyk, Drahom\'ir'
'R\%u\<zi\<cka, Ale\<s'

_publ_section_title
;
 Thiaborane clusters with the exoskeletal B-H group
;
_journal_name_full 'Chemical Communications'
_journal_paper_doi 10.1039/C9CC00952C
_journal_year 2019
_chemical_formula_moiety 'H11 B10 S, C10 H11 N2'
_chemical_formula_sum 'C10 H22 B10 N2 S'
_chemical_formula_weight 310.45
_space_group_crystal_system monoclinic
_space_group_IT_number 12
_space_group_name_Hall '-C 2y'
_space_group_name_H-M_alt 'C 1 2/m 1'
_symmetry_space_group_name_Hall '-C 2y'
_symmetry_space_group_name_H-M 'C 1 2/m 1'
_atom_sites_solution_hydrogens mixed
_atom_sites_solution_primary dual
_atom_sites_solution_secondary difmap
_audit_creation_method SHELXL-2017/1
_audit_update_record
;
2019-02-01 deposited with the CCDC.    2019-02-21 downloaded from the CCDC.
;
_cell_angle_alpha 90
_cell_angle_beta 98.739(5)
_cell_angle_gamma 90
_cell_formula_units_Z 2
_cell_length_a 8.2222(7)
_cell_length_b 16.0093(12)
_cell_length_c 6.8094(5)
_cell_measurement_reflns_used 2930
_cell_measurement_temperature 150(2)
_cell_measurement_theta_max 26.08
_cell_measurement_theta_min 2.54
_cell_volume 885.93(12)
_computing_cell_refinement 'APEX3 v2016.9-0 (Bruker AXS)'
_computing_data_collection 'Bruker Instrument Service vV6.2.3'
_computing_data_reduction 'SAINT V8.37A (Bruker AXS Inc., 2015)'
_computing_molecular_graphics 'Bruker SHELXTL'
_computing_publication_material 'Bruker SHELXTL'
_computing_structure_refinement 'SHELXL-2017/1 (Sheldrick, 2017)'
_computing_structure_solution 'XT, VERSION 2014/5'
_diffrn_ambient_temperature 150(2)
_diffrn_detector_area_resol_mean 10.4167
_diffrn_measured_fraction_theta_full 1.000
_diffrn_measured_fraction_theta_max 1.000
_diffrn_measurement_device_type 'Bruker D8 - Venture'
_diffrn_measurement_method '\f and \w scans to fill the Ewald sphere'
_diffrn_radiation_type MoK\a
_diffrn_radiation_wavelength 0.71073
_diffrn_reflns_av_R_equivalents 0.0667
_diffrn_reflns_av_unetI/netI 0.0305
_diffrn_reflns_Laue_measured_fraction_full 1.000
_diffrn_reflns_Laue_measured_fraction_max 1.000
_diffrn_reflns_limit_h_max 10
_diffrn_reflns_limit_h_min -10
_diffrn_reflns_limit_k_max 19
_diffrn_reflns_limit_k_min -19
_diffrn_reflns_limit_l_max 8
_diffrn_reflns_limit_l_min -8
_diffrn_reflns_number 9319
_diffrn_reflns_point_group_measured_fraction_full 1.000
_diffrn_reflns_point_group_measured_fraction_max 1.000
_diffrn_reflns_theta_full 25.242
_diffrn_reflns_theta_max 25.967
_diffrn_reflns_theta_min 2.544
_diffrn_source 'sealed X-ray tube'
_exptl_absorpt_coefficient_mu 0.173
_exptl_absorpt_correction_T_max 0.9705
_exptl_absorpt_correction_T_min 0.8229
_exptl_absorpt_correction_type multi-scan
_exptl_absorpt_process_details
;
SADABS-2016/2 - Bruker AXS area detector
scaling and absorption correction
;
_exptl_crystal_colour colorless
_exptl_crystal_density_diffrn 1.164
_exptl_crystal_description stick
_exptl_crystal_F_000 324
_exptl_crystal_size_max 0.374
_exptl_crystal_size_mid 0.174
_exptl_crystal_size_min 0.142
_refine_diff_density_max 0.489
_refine_diff_density_min -0.341
_refine_diff_density_rms 0.057
_refine_ls_extinction_method none
_refine_ls_goodness_of_fit_ref 0.986
_refine_ls_hydrogen_treatment mixed
_refine_ls_matrix_type full
_refine_ls_number_parameters 74
_refine_ls_number_reflns 905
_refine_ls_number_restraints 16
_refine_ls_restrained_S_all 0.983
_refine_ls_R_factor_all 0.0655
_refine_ls_R_factor_gt 0.0552
_refine_ls_shift/su_max 0.000
_refine_ls_shift/su_mean 0.000
_refine_ls_structure_factor_coef Fsqd
_refine_ls_weighting_details 'w=1/[\s^2^(Fo^2^)+(0.0728P)^2^+2.0491P] where P=(Fo^2^+2Fc^2^)/3'
_refine_ls_weighting_scheme calc
_refine_ls_wR_factor_gt 0.1421
_refine_ls_wR_factor_ref 0.1494
_reflns_Friedel_coverage 0.000
_reflns_number_gt 779
_reflns_number_total 905
_reflns_threshold_expression 'I > 2\s(I)'
_cod_data_source_file c9cc00952c2.cif
_cod_data_source_block 6a
_cod_database_code 7123030
_shelx_shelxl_version_number 2017/1
_shelx_space_group_comment
;
The symmetry employed for this shelxl refinement is uniquely defined
by the following loop, which should always be used as a source of
symmetry information in preference to the above space-group names.
They are only intended as comments.
;
_shelx_estimated_absorpt_t_min 0.938
_shelx_estimated_absorpt_t_max 0.976
_exptl_absorpt_special_details
;
The ratio of minimum to maximum
apparent transmission was 0.845
;

loop_
_space_group_symop_operation_xyz
'x, y, z'
'-x, y, -z'
'x+1/2, y+1/2, z'
'-x+1/2, y+1/2, -z'
'-x, -y, -z'
'x, -y, z'
'-x+1/2, -y+1/2, -z'
'x+1/2, -y+1/2, z'

loop_
_atom_site_label
_atom_site_type_symbol
_atom_site_fract_x
_atom_site_fract_y
_atom_site_fract_z
_atom_site_U_iso_or_equiv
_atom_site_adp_type
_atom_site_occupancy
_atom_site_site_symmetry_order
_atom_site_calc_flag
_atom_site_refinement_flags_posn
_atom_site_refinement_flags_adp
_atom_site_refinement_flags_occupancy
_atom_site_disorder_assembly
_atom_site_disorder_group
S4 S 0.4155(11) 0.500000 0.2397(7) 0.0228(9) Uani 0.34 2 d S TU P A 1
H4 H 0.702(4) 0.500000 0.184(15) 0.027 Uiso 0.34 2 d DS U P B 1
S4' S 0.713(4) 0.500000 0.041(5) 0.0323(14) Uani 0.16 2 d S T P A 2
H4' H 0.499(10) 0.500000 0.22(4) 0.039 Uiso 0.16 2 d DS U P C 2
B1 B 0.713(6) 0.500000 0.026(7) 0.0323(14) Uani 0.5 2 d DS T P A 3
H1 H 0.850700 0.499999 0.039188 0.039 Uiso 0.5 2 calc R U P A 3
B1' B 0.407(4) 0.500000 0.202(3) 0.0228(9) Uani 0.5 2 d S TU P A 3
H1' H 0.343467 0.499999 0.336085 0.027 Uiso 0.5 2 calc R U P A 3
B3 B 0.5940(3) 0.40731(14) -0.0523(4) 0.0222(5) Uani 1 1 d D . . . .
H3 H 0.654(3) 0.3511(15) -0.085(3) 0.027 Uiso 1 1 d . U . . .
B2 B 0.6001(3) 0.55609(15) 0.2021(4) 0.0250(6) Uani 1 1 d D . . . .
H2 H 0.660(3) 0.5974(15) 0.320(3) 0.030 Uiso 1 1 d . U . . .
N1 N 1.000000 0.58304(15) 0.500000 0.0279(6) Uani 1 2 d S T P . .
H5 H 1.000000 0.500000 0.500000 0.034 Uiso 1 4 d S U P . .
C3 C 1.000000 0.75425(19) 0.500000 0.0336(8) Uani 1 2 d S T P . .
H3A H 1.000000 0.813589 0.500001 0.040 Uiso 1 2 calc R U P . .
C2 C 0.9481(3) 0.71076(14) 0.6543(3) 0.0318(6) Uani 1 1 d . . . . .
H2A H 0.911809 0.739608 0.761607 0.038 Uiso 1 1 calc R U . . .
C1 C 0.9499(3) 0.62501(14) 0.6496(3) 0.0286(5) Uani 1 1 d . . . . .
H1A H 0.914545 0.594728 0.755421 0.034 Uiso 1 1 calc R U . . .

loop_
_atom_site_aniso_label
_atom_site_aniso_U_11
_atom_site_aniso_U_22
_atom_site_aniso_U_33
_atom_site_aniso_U_23
_atom_site_aniso_U_13
_atom_site_aniso_U_12
S4 0.0210(13) 0.0294(9) 0.019(2) 0.000 0.006(2) 0.000
S4' 0.0321(16) 0.0359(16) 0.029(4) 0.000 0.006(2) 0.000
B1 0.0321(16) 0.0359(16) 0.029(4) 0.000 0.006(2) 0.000
B1' 0.0210(13) 0.0294(9) 0.019(2) 0.000 0.006(2) 0.000
B3 0.0216(11) 0.0195(11) 0.0264(12) -0.0033(9) 0.0061(9) 0.0012(8)
B2 0.0199(11) 0.0254(12) 0.0293(13) -0.0093(10) 0.0024(9) -0.0011(9)
N1 0.0301(14) 0.0191(12) 0.0353(14) 0.000 0.0074(11) 0.000
C3 0.0416(19) 0.0181(14) 0.0434(19) 0.000 0.0134(15) 0.000
C2 0.0360(12) 0.0263(11) 0.0348(12) -0.0055(9) 0.0110(10) -0.0008(9)
C1 0.0289(11) 0.0275(11) 0.0303(12) 0.0026(9) 0.0073(9) -0.0014(9)

loop_
_atom_type_symbol
_atom_type_description
_atom_type_scat_dispersion_real
_atom_type_scat_dispersion_imag
_atom_type_scat_source
C C 0.0033 0.0016 'International Tables Vol C Tables 4.2.6.8 and 6.1.1.4'
H H 0.0000 0.0000 'International Tables Vol C Tables 4.2.6.8 and 6.1.1.4'
B B 0.0013 0.0007 'International Tables Vol C Tables 4.2.6.8 and 6.1.1.4'
N N 0.0061 0.0033 'International Tables Vol C Tables 4.2.6.8 and 6.1.1.4'
S S 0.1246 0.1234 'International Tables Vol C Tables 4.2.6.8 and 6.1.1.4'

loop_
_geom_angle_atom_site_label_1
_geom_angle_atom_site_label_2
_geom_angle_atom_site_label_3
_geom_angle
_geom_angle_site_symmetry_1
_geom_angle_site_symmetry_3
B2 S4 B2 59.3(3) 6_565 .
B2 S4 B3 58.84(19) 6_565 2_655
B2 S4 B3 103.6(4) . 2_655
B2 S4 B3 103.6(4) 6_565 5_665
B2 S4 B3 58.84(19) . 5_665
B3 S4 B3 99.0(3) 2_655 5_665
B2 S4' B2 60.3(9) 6_565 .
B2 S4' B3 108.5(16) 6_565 6_565
B2 S4' B3 60.3(7) . 6_565
B2 S4' B3 60.3(7) 6_565 .
B2 S4' B3 108.5(16) . .
B3 S4' B3 107.7(18) 6_565 .
B1' B1 B3 61.3(16) 5_665 .
B3 B1 B3 110(3) 6_565 .
B3 B1 B2 107(2) 6_565 6_565
B3 B1 B2 59.5(10) . 6_565
B1' B1 B2 108(3) 5_665 .
B3 B1 B2 59.5(10) 6_565 .
B3 B1 B2 107(2) . .
B2 B1 B2 57.9(13) 6_565 .
B1' B1 H1 120.6 5_665 .
B3 B1 H1 121.1 6_565 .
B3 B1 H1 121.1 . .
B2 B1 H1 123.2 6_565 .
B2 B1 H1 123.2 . .
B3 B1' B3 111.2(12) 2_655 5_665
B3 B1' B2 61.5(7) 2_655 6_565
B3 B1' B2 109.6(15) 5_665 6_565
B1 B1' B2 112.6(18) 5_665 .
B3 B1' B2 109.6(15) 2_655 .
B3 B1' B2 61.5(7) 5_665 .
B2 B1' B2 58.9(10) 6_565 .
B1 B1' H1' 117.8 5_665 .
B3 B1' H1' 120.0 2_655 .
B3 B1' H1' 120.0 5_665 .
B2 B1' H1' 120.7 6_565 .
B2 B1' H1' 120.7 . .
B1' B3 B1 56.4(16) 5_665 .
B3 B3 B1 110.0(13) 2_655 .
B3 B3 B2 61.58(14) 2_655 6_565
B3 B3 S4' 108.0(9) 2_655 .
B2 B3 S4' 58.4(9) 6_565 .
B3 B3 B2 59.85(14) 2_655 5_665
B2 B3 B2 108.55(15) 6_565 5_665
B3 B3 S4 107.9(3) 2_655 5_665
B2 B3 S4 111.70(17) 6_565 5_665
B2 B3 S4 56.9(3) 5_665 5_665
B1' B3 H3 122.8(15) 5_665 .
B3 B3 H3 122.4(12) 2_655 .
B1 B3 H3 120.3(18) . .
B2 B3 H3 121.4(12) 6_565 .
S4' B3 H3 120.8(16) . .
B2 B3 H3 122.7(12) 5_665 .
S4 B3 H3 118.7(12) 5_665 .
B2 B2 S4 60.34(16) 6_565 .
B2 B2 B3 108.75(10) 6_565 6_565
S4 B2 B3 113.0(2) . 6_565
B2 B2 B1' 60.5(5) 6_565 .
B3 B2 B1' 105.0(7) 6_565 .
B2 B2 B3 108.43(10) 6_565 5_665
S4 B2 B3 64.24(18) . 5_665
B3 B2 B3 58.57(14) 6_565 5_665
B2 B2 B1 61.1(7) 6_565 .
B3 B2 B1 59.1(12) 6_565 .
B1' B2 B1 106.4(14) . .
B3 B2 B1 105.8(16) 5_665 .
B2 B2 H4 44.0(5) 6_565 .
S4 B2 H4 104.3(6) . .
B3 B2 H4 93(4) 6_565 .
B3 B2 H4 135(4) 5_665 .
S4' B2 H4' 98(6) . .
B2 B2 H4' 44.1(5) 6_565 .
B3 B2 H4' 115(10) 6_565 .
B3 B2 H4' 76(8) 5_665 .
S4' B2 H2 122.2(17) . .
B2 B2 H2 126.9(12) 6_565 .
S4 B2 H2 119.2(13) . .
B3 B2 H2 116.5(12) 6_565 .
B1' B2 H2 126.3(14) . .
B3 B2 H2 117.9(13) 5_665 .
B1 B2 H2 123(2) . .
H4 B2 H2 106(4) . .
H4' B2 H2 125(10) . .
C1 N1 C1 119.6(3) . 2_756
C1 N1 H5 120.18(13) . .
C1 N1 H5 120.18(13) 2_756 .
C2 C3 C2 119.4(3) 2_756 .
C2 C3 H3A 120.3 2_756 .
C2 C3 H3A 120.3 . .
C1 C2 C3 118.7(2) . .
C1 C2 H2A 120.6 . .
C3 C2 H2A 120.6 . .
N1 C1 C2 121.7(2) . .
N1 C1 H1A 119.1 . .
C2 C1 H1A 119.1 . .

loop_
_geom_bond_atom_site_label_1
_geom_bond_atom_site_label_2
_geom_bond_distance
_geom_bond_site_symmetry_2
S4 B2 1.815(8) 6_565
S4 B2 1.815(8) .
S4 B3 1.951(4) 2_655
S4 B3 1.951(4) 5_665
S4' B2 1.79(3) 6_565
S4' B2 1.79(3) .
S4' B3 1.84(2) 6_565
S4' B3 1.84(2) .
B1 B1' 1.71(6) 5_665
B1 B3 1.81(3) 6_565
B1 B3 1.81(3) .
B1 B2 1.86(4) 6_565
B1 B2 1.86(4) .
B1 H1 1.1200 .
B1' B3 1.798(13) 2_655
B1' B3 1.798(13) 5_665
B1' B2 1.83(3) 6_565
B1' B2 1.83(3) .
B1' H1' 1.1200 .
B3 B3 1.798(4) 2_655
B3 B2 1.822(3) 6_565
B3 B2 1.853(3) 5_665
B3 H3 1.07(2) .
B2 B2 1.796(5) 6_565
B2 H4 1.248(10) .
B2 H4' 1.250(10) .
B2 H2 1.10(2) .
N1 C1 1.337(2) .
N1 C1 1.337(2) 2_756
N1 H5 1.329(2) .
C3 C2 1.381(3) 2_756
C3 C2 1.381(3) .
C3 H3A 0.9500 .
C2 C1 1.373(3) .
C2 H2A 0.9500 .
C1 H1A 0.9500 .
